data_2012879
loop_
_publ_author_name
'Sbai, F.'
'Dakir, M.'
'Auhmani, A.'
'El Jamili, H.'
'Akssira, M.'
'Benharref, A.'
'Kenz, A.'
'Pierrot, M.'

_publ_section_title
;(1<i>S</i>,3<i>R</i>,8<i>S</i>,9<i>S</i>,10<i>R</i>)-2,2-Dichloro-9,10-epoxy-3,7,7,10-tetramethyltricyclo[6.4.0.0^1,3^]dodecane
 and
 (1<i>S</i>,3<i>R</i>,8<i>S</i>,10<i>R</i>)-2,2-dichloro-3,7,7,10-tetramethyltricyclo[6.4.0.0^1,3^]dodecan-9-one
;
_journal_issue 8
_journal_name_full 'Acta Crystallographica Section C'
_journal_page_first o518
_journal_page_last o520
_journal_paper_doi 10.1107/S0108270102012283
_journal_volume 58
_journal_year 2002
_chemical_formula_moiety 'C16 H24 Cl2 O'
_chemical_formula_sum 'C16 H24 Cl2 O'
_chemical_formula_weight 303.24
_chemical_melting_point 410
_chemical_name_common 'epoxy dodecane'
_chemical_name_systematic
;
(1S,3R,8S,9S,10R)-2,2-dichloro-3,7,7,10-tetramethyltricyclo[6.4.0.0^1,3^]-
9,10-epoxydodecane
;
_space_group_IT_number 19
_symmetry_cell_setting orthorhombic
_symmetry_space_group_name_Hall 'P 2ac 2ab'
_symmetry_space_group_name_H-M 'P 21 21 21'
_atom_sites_solution_hydrogens geom
_atom_sites_solution_primary direct
_atom_sites_solution_secondary difmap
_cell_angle_alpha 90
_cell_angle_beta 90
_cell_angle_gamma 90
_cell_formula_units_Z 4
_cell_length_a 8.60890(10)
_cell_length_b 13.2050(2)
_cell_length_c 13.9083(2)
_cell_measurement_reflns_used 22257
_cell_measurement_temperature 293(2)
_cell_measurement_theta_max 26.4
_cell_measurement_theta_min 2.0
_cell_volume 1581.10(4)
_computing_cell_refinement 'Please provide missing details'
_computing_data_collection 'KappaCCD Server Software (Nonius, 1998) and MAXUS (Mackay et al., 1999)'
_computing_data_reduction 'DENZO and SCALEPACK (Otwinowski & Minor, 1997)'
_computing_molecular_graphics 'ORTEPIII (Burnett & Johnson, 1996)'
_computing_publication_material SHELXL97
_computing_structure_refinement 'SHELXL97 (Sheldrick, 1997)'
_computing_structure_solution 'SHELXS97 (Sheldrick, 1990)'
_diffrn_ambient_temperature 293(2)
_diffrn_measured_fraction_theta_full 0.98
_diffrn_measured_fraction_theta_max 0.98
_diffrn_measurement_device 'Nonius KappaCCD'
_diffrn_measurement_device_type 'Nonius KappaCCD area-detector'
_diffrn_measurement_method \f
_diffrn_radiation_monochromator graphite
_diffrn_radiation_source 'fine-focus sealed tube'
_diffrn_radiation_type MoK\a
_diffrn_radiation_wavelength 0.71073
_diffrn_reflns_av_R_equivalents 0.029
_diffrn_reflns_av_sigmaI/netI 0.015
_diffrn_reflns_limit_h_max 10
_diffrn_reflns_limit_h_min 0
_diffrn_reflns_limit_k_max 16
_diffrn_reflns_limit_k_min 0
_diffrn_reflns_limit_l_max 17
_diffrn_reflns_limit_l_min 0
_diffrn_reflns_number 22257
_diffrn_reflns_theta_full 26.36
_diffrn_reflns_theta_max 26.36
_diffrn_reflns_theta_min 2.13
_diffrn_standards_decay_% negligible
_exptl_absorpt_coefficient_mu 0.402
_exptl_absorpt_correction_type none
_exptl_crystal_colour colourless
_exptl_crystal_density_diffrn 1.274
_exptl_crystal_density_meas ?
_exptl_crystal_density_method 'not measured'
_exptl_crystal_description prism
_exptl_crystal_F_000 648
_exptl_crystal_size_max 0.35
_exptl_crystal_size_mid 0.25
_exptl_crystal_size_min 0.25
_refine_diff_density_max 0.36
_refine_diff_density_min -0.50
_refine_ls_abs_structure_details 'Flack (1983)'
_refine_ls_abs_structure_Flack -0.30(12)
_refine_ls_extinction_method none
_refine_ls_goodness_of_fit_ref 1.198
_refine_ls_hydrogen_treatment constr
_refine_ls_matrix_type full
_refine_ls_number_parameters 172
_refine_ls_number_reflns 1821
_refine_ls_number_restraints 1
_refine_ls_restrained_S_all 1.198
_refine_ls_R_factor_all 0.059
_refine_ls_R_factor_gt 0.042
_refine_ls_shift/su_max <0.001
_refine_ls_shift/su_mean 0.000
_refine_ls_structure_factor_coef Fsqd
_refine_ls_weighting_details 'calc w=1/[\s^2^(Fo^2^)+(0.1188P)^2^+0.2141P] where P=(Fo^2^+2Fc^2^)/3'
_refine_ls_weighting_scheme calc
_refine_ls_wR_factor_gt 0.133
_refine_ls_wR_factor_ref 0.166
_reflns_number_gt 1749
_reflns_number_total 1821
_reflns_threshold_expression I>2\s(I)
_cod_data_source_file gg1115.cif
_cod_data_source_block III
_cod_depositor_comments
;
The following automatic conversions were performed:
'_symmetry_cell_setting' value 'Orthorhombic' changed to 'orthorhombic'
according to '/home/saulius/struct/CIF-dictionaries/cif_core.dic'
dictionary named 'cif_core.dic' version 2.4.1 from 2010-06-29.

Automatic conversion script
Id: cif_fix_enum 1527 2010-12-29 10:47:43Z saulius 

The following automatic conversions were performed:

'_symmetry_cell_setting' value 'Orthorhombic' changed to
'orthorhombic' according to
/home/saulius/struct/CIF-dictionaries/cif_core.dic dictionary named
'cif_core.dic' version 2.4.1 from 2010-06-29.

Automatic conversion script
Id: cif_fix_values 1715 2011-07-08 13:25:40Z adriana 

The following automatic conversions were performed:

'_exptl_crystal_density_meas' value 'not measured' was changed to '?'
- the value is perceived as not measured.

Automatic conversion script
Id: cif_fix_values 3008 2015-01-20 13:52:24Z robertas 
;
_cod_original_sg_symbol_Hall P_2ac_2ab
_cod_original_sg_symbol_H-M P212121
_cod_database_code 2012879
_cod_database_fobs_code 2012879

loop_
_symmetry_equiv_pos_as_xyz
'x, y, z'
'-x+1/2, -y, z+1/2'
'x+1/2, -y+1/2, -z'
'-x, y+1/2, -z+1/2'

loop_
_atom_site_label
_atom_site_fract_x
_atom_site_fract_y
_atom_site_fract_z
_atom_site_U_iso_or_equiv
_atom_site_adp_type
_atom_site_calc_flag
_atom_site_refinement_flags
_atom_site_occupancy
_atom_site_disorder_assembly
_atom_site_disorder_group
_atom_site_type_symbol
Cl1 -0.07673(13) 0.61167(8) 0.18809(6) 0.0672(4) Uani d . 1 . . Cl
Cl2 -0.19468(11) 0.72744(9) 0.34664(9) 0.0728(4) Uani d . 1 . . Cl
O12 -0.0974(3) 0.4277(2) 0.35308(18) 0.0580(7) Uani d . 1 . . O
C1 0.1587(4) 0.5142(2) 0.33856(19) 0.0370(6) Uani d . 1 . . C
H1 0.1593 0.5170 0.2696 0.044 Uiso d R 1 . . H
C2 0.0656(5) 0.4230(2) 0.3707(2) 0.0458(8) Uani d . 1 . . C
H2 0.1268 0.3629 0.3624 0.055 Uiso d R 1 . . H
C3 -0.0425(5) 0.4259(2) 0.4513(2) 0.0507(8) Uani d . 1 . . C
C4 -0.0733(5) 0.5245(3) 0.5032(2) 0.0534(8) Uani d . 1 . . C
H4A -0.0625 0.5141 0.5712 0.064 Uiso d R 1 . . H
H4B -0.1772 0.5465 0.4892 0.064 Uiso d R 1 . . H
C5 0.0359(4) 0.6117(2) 0.4757(2) 0.0395(6) Uani d . 1 . . C
H5A -0.0144 0.6742 0.4921 0.047 Uiso d R 1 . . H
H5B 0.1290 0.6045 0.5131 0.047 Uiso d R 1 . . H
C6 0.0783(3) 0.61160(19) 0.36993(18) 0.0315(5) Uani d . 1 . . C
C7 0.1274(4) 0.7099(2) 0.3180(2) 0.0379(6) Uani d . 1 . . C
C8 0.2520(4) 0.7001(3) 0.2432(2) 0.0463(7) Uani d . 1 . . C
H8A 0.2571 0.7619 0.2071 0.056 Uiso d R 1 . . H
H8B 0.2266 0.6451 0.2009 0.056 Uiso d R 1 . . H
C9 0.4118(4) 0.6816(3) 0.2885(3) 0.0597(10) Uani d . 1 . . C
H9A 0.4582 0.7446 0.3077 0.072 Uiso d R 1 . . H
H9B 0.4773 0.6488 0.2422 0.072 Uiso d R 1 . . H
C10 0.4114(4) 0.6128(3) 0.3756(3) 0.0532(8) Uani d . 1 . . C
H10A 0.5183 0.6048 0.3935 0.064 Uiso d R 1 . . H
H10B 0.3580 0.6509 0.4242 0.064 Uiso d R 1 . . H
C11 0.3348(4) 0.5070(3) 0.3677(3) 0.0511(8) Uani d . 1 . . C
C13 -0.0791(8) 0.3298(3) 0.5051(3) 0.0798(15) Uani d . 1 . . C
H13A -0.0406 0.3332 0.5698 0.096 Uiso d R 1 . . H
H13B -0.1898 0.3211 0.5062 0.096 Uiso d R 1 . . H
H13C -0.0322 0.2736 0.4724 0.096 Uiso d R 1 . . H
C14 -0.0295(4) 0.6648(2) 0.3005(2) 0.0420(7) Uani d . 1 . . C
C15 0.1385(5) 0.8090(2) 0.3737(3) 0.0534(9) Uani d . 1 . . C
H15A 0.1705 0.8624 0.3312 0.064 Uiso d R 1 . . H
H15B 0.0388 0.8251 0.4006 0.064 Uiso d R 1 . . H
H15C 0.2132 0.8019 0.4246 0.064 Uiso d R 1 . . H
C16 0.4199(6) 0.4419(4) 0.2923(5) 0.0875(15) Uani d . 1 . . C
H16A 0.5281 0.4351 0.3078 0.105 Uiso d R 1 . . H
H16B 0.3733 0.3760 0.2884 0.105 Uiso d R 1 . . H
H16C 0.4093 0.4758 0.2316 0.105 Uiso d R 1 . . H
C17 0.3586(6) 0.4536(3) 0.4648(3) 0.0730(13) Uani d . 1 . . C
H17A 0.4674 0.4494 0.4794 0.088 Uiso d R 1 . . H
H17B 0.3075 0.4940 0.5127 0.088 Uiso d R 1 . . H
H17C 0.3145 0.3868 0.4644 0.088 Uiso d R 1 . . H

loop_
_atom_site_aniso_label
_atom_site_aniso_U_11
_atom_site_aniso_U_22
_atom_site_aniso_U_33
_atom_site_aniso_U_12
_atom_site_aniso_U_13
_atom_site_aniso_U_23
Cl1 0.0750(7) 0.0783(6) 0.0484(5) -0.0221(5) -0.0290(5) 0.0076(4)
Cl2 0.0385(5) 0.0754(7) 0.1045(9) 0.0155(4) 0.0004(5) 0.0154(6)
O12 0.0684(16) 0.0561(14) 0.0494(12) -0.0272(12) -0.0011(13) -0.0044(11)
C1 0.0488(15) 0.0294(11) 0.0329(13) -0.0016(12) 0.0040(11) -0.0027(10)
C2 0.063(2) 0.0311(13) 0.0434(15) -0.0060(14) 0.0072(15) -0.0045(11)
C3 0.071(2) 0.0387(15) 0.0429(15) -0.0152(15) 0.0077(16) 0.0010(12)
C4 0.069(2) 0.0486(16) 0.0425(15) -0.0064(16) 0.0164(17) -0.0020(13)
C5 0.0510(16) 0.0338(12) 0.0339(12) -0.0005(13) 0.0029(12) -0.0071(10)
C6 0.0326(12) 0.0292(11) 0.0327(12) -0.0002(10) -0.0039(10) -0.0009(9)
C7 0.0403(14) 0.0309(12) 0.0426(13) -0.0033(11) -0.0089(12) 0.0073(12)
C8 0.0459(16) 0.0464(15) 0.0467(15) -0.0086(14) 0.0008(13) 0.0113(13)
C9 0.0397(16) 0.065(2) 0.074(2) -0.0079(16) 0.0037(17) 0.0174(19)
C10 0.0358(14) 0.0560(18) 0.068(2) 0.0007(15) -0.0101(15) 0.0128(17)
C11 0.0486(18) 0.0429(15) 0.062(2) 0.0134(14) 0.0009(15) 0.0038(14)
C13 0.126(4) 0.0463(18) 0.068(2) -0.022(2) 0.028(3) 0.0080(16)
C14 0.0383(14) 0.0428(14) 0.0451(15) -0.0015(12) -0.0090(13) 0.0055(13)
C15 0.066(2) 0.0271(12) 0.067(2) -0.0040(14) -0.0132(18) -0.0004(13)
C16 0.072(3) 0.081(3) 0.109(4) 0.024(3) 0.023(3) -0.020(3)
C17 0.072(3) 0.058(2) 0.089(3) 0.016(2) -0.015(2) 0.029(2)

loop_
_atom_type_symbol
_atom_type_description
_atom_type_scat_dispersion_real
_atom_type_scat_dispersion_imag
_atom_type_scat_source
C C 0.0033 0.0016 'International Tables Vol C Tables 4.2.6.8 and 6.1.1.4'
H H 0.0000 0.0000 'International Tables Vol C Tables 4.2.6.8 and 6.1.1.4'
O O 0.0106 0.0060 'International Tables Vol C Tables 4.2.6.8 and 6.1.1.4'
Cl Cl 0.1484 0.1585 'International Tables Vol C Tables 4.2.6.8 and 6.1.1.4'

loop_
_geom_angle_atom_site_label_1
_geom_angle_atom_site_label_2
_geom_angle_atom_site_label_3
_geom_angle
_geom_angle_publ_flag
C2 O12 C3 61.0(2) y
C2 C1 C6 110.3(2) ?
C2 C1 C11 112.7(3) ?
C6 C1 C11 114.5(2) y
C2 C1 H1 109.2 ?
C6 C1 H1 104.8 ?
C11 C1 H1 104.8 ?
O12 C2 C3 60.2(2) y
O12 C2 C1 115.8(3) ?
C3 C2 C1 123.0(3) ?
O12 C2 H2 123.7 ?
C3 C2 H2 117.7 ?
C1 C2 H2 109.4 ?
O12 C3 C2 58.8(2) y
O12 C3 C13 114.5(3) ?
C2 C3 C13 119.6(3) ?
O12 C3 C4 112.3(3) ?
C2 C3 C4 120.1(3) ?
C13 C3 C4 116.8(3) ?
C3 C4 C5 114.8(3) ?
C3 C4 H4A 109.3 ?
C5 C4 H4A 107.0 ?
C3 C4 H4B 109.1 ?
C5 C4 H4B 107.0 ?
H4A C4 H4B 109.5 ?
C6 C5 C4 112.9(2) ?
C6 C5 H5A 109.9 ?
C4 C5 H5A 108.0 ?
C6 C5 H5B 109.0 ?
C4 C5 H5B 107.5 ?
H5A C5 H5B 109.5 ?
C14 C6 C5 118.1(3) ?
C14 C6 C1 119.2(2) ?
C5 C6 C1 112.8(2) ?
C14 C6 C7 58.60(18) y
C5 C6 C7 121.2(2) ?
C1 C6 C7 116.8(2) y
C14 C7 C8 119.9(3) ?
C14 C7 C15 118.8(3) ?
C8 C7 C15 112.4(3) ?
C14 C7 C6 59.66(18) y
C8 C7 C6 116.6(2) ?
C15 C7 C6 120.1(3) ?
C7 C8 C9 111.7(3) ?
C7 C8 H8A 108.9 ?
C9 C8 H8A 108.0 ?
C7 C8 H8B 109.1 ?
C9 C8 H8B 109.6 ?
H8A C8 H8B 109.4 ?
C10 C9 C8 115.0(3) ?
C10 C9 H9A 107.4 ?
C8 C9 H9A 110.4 ?
C10 C9 H9B 105.5 ?
C8 C9 H9B 108.8 ?
H9A C9 H9B 109.5 ?
C9 C10 C11 119.1(3) ?
C9 C10 H10A 105.8 ?
C11 C10 H10A 109.1 ?
C9 C10 H10B 104.5 ?
C11 C10 H10B 108.6 ?
H10A C10 H10B 109.5 ?
C17 C11 C16 106.2(4) ?
C17 C11 C10 107.1(3) ?
C16 C11 C10 110.4(4) ?
C17 C11 C1 112.5(3) ?
C16 C11 C1 108.5(3) ?
C10 C11 C1 112.0(2) ?
C3 C13 H13A 110.7 ?
C3 C13 H13B 108.5 ?
H13A C13 H13B 109.5 ?
C3 C13 H13C 109.2 ?
H13A C13 H13C 109.5 ?
H13B C13 H13C 109.5 ?
C7 C14 C6 61.74(18) y
C7 C14 Cl1 120.8(3) ?
C6 C14 Cl1 121.5(2) ?
C7 C14 Cl2 118.8(2) ?
C6 C14 Cl2 118.7(2) ?
Cl1 C14 Cl2 108.87(17) ?
C7 C15 H15A 109.6 ?
C7 C15 H15B 109.3 ?
H15A C15 H15B 109.5 ?
C7 C15 H15C 109.4 ?
H15A C15 H15C 109.5 ?
H15B C15 H15C 109.5 ?
C11 C16 H16A 111.1 ?
C11 C16 H16B 110.2 ?
H16A C16 H16B 109.5 ?
C11 C16 H16C 107.1 ?
H16A C16 H16C 109.5 ?
H16B C16 H16C 109.5 ?
C11 C17 H17A 110.0 ?
C11 C17 H17B 107.1 ?
H17A C17 H17B 109.5 ?
C11 C17 H17C 111.3 ?
H17A C17 H17C 109.5 ?
H17B C17 H17C 109.5 ?

loop_
_geom_bond_atom_site_label_1
_geom_bond_atom_site_label_2
_geom_bond_site_symmetry_2
_geom_bond_distance
_geom_bond_publ_flag
Cl1 C14 . 1.761(3) ?
Cl2 C14 . 1.766(3) ?
O12 C2 . 1.426(5) y
O12 C3 . 1.446(4) y
C1 C2 . 1.514(4) y
C1 C6 . 1.525(4) y
C1 C11 . 1.572(4) y
C1 H1 . 0.9600 ?
C2 C3 . 1.457(5) y
C2 H2 . 0.9599 ?
C3 C13 . 1.506(4) ?
C3 C4 . 1.512(4) ?
C4 C5 . 1.536(5) ?
C4 H4A . 0.9602 ?
C4 H4B . 0.9601 ?
C5 C6 . 1.515(4) ?
C5 H5A . 0.9599 ?
C5 H5B . 0.9600 ?
C6 C14 . 1.513(4) y
C6 C7 . 1.544(4) y
C7 C14 . 1.496(4) y
C7 C8 . 1.500(4) ?
C7 C15 . 1.524(4) ?
C8 C9 . 1.533(5) ?
C8 H8A . 0.9601 ?
C8 H8B . 0.9600 ?
C9 C10 . 1.513(5) ?
C9 H9A . 0.9600 ?
C9 H9B . 0.9600 ?
C10 C11 . 1.549(5) ?
C10 H10A . 0.9598 ?
C10 H10B . 0.9599 ?
C11 C17 . 1.537(5) ?
C11 C16 . 1.541(5) ?
C13 H13A . 0.9600 ?
C13 H13B . 0.9600 ?
C13 H13C . 0.9600 ?
C15 H15A . 0.9600 ?
C15 H15B . 0.9599 ?
C15 H15C . 0.9601 ?
C16 H16A . 0.9600 ?
C16 H16B . 0.9599 ?
C16 H16C . 0.9600 ?
C17 H17A . 0.9601 ?
C17 H17B . 0.9600 ?
C17 H17C . 0.9601 ?

loop_
_cod_related_entry_id
_cod_related_entry_database
_cod_related_entry_code
1 ChemSpider 9453075
